data_1532506
loop_
_publ_author_name
'Sunada, Yusuke'
'Ishida, Shintaro'
'Hirakawa, Fumiya'
'Shiota, Yoshihito'
'Yoshizawa, Kazunari'
'Kanegawa, Shinji'
'Sato, Osamu'
'Nagashima, Hideo'
'Iwamoto, Takeaki'

_publ_section_title
;
 Persistent four-coordinate iron-centered radical stabilized by
 \p-donation
;
_journal_issue 1
_journal_name_full 'Chem. Sci.'
_journal_page_first 191
_journal_paper_doi 10.1039/C5SC02601F
_journal_volume 7
_journal_year 2016
_chemical_absolute_configuration 'CHOOSE rm ad rmad syn or unk'
_chemical_formula_moiety 'C37 H56 Fe O3 P Si4 Sn'
_chemical_formula_sum 'C37 H56 Fe O3 P Si4 Sn'
_chemical_formula_weight 866.70
_chemical_properties_physical 'Air-sensitive, Moisture-sensitive, Oxygen-sensitive'
_space_group_crystal_system orthorhombic
_space_group_IT_number 19
_space_group_name_Hall 'P 2ac 2ab'
_space_group_name_H-M_alt 'P 21 21 21'
_symmetry_space_group_name_Hall 'P 2ac 2ab'
_symmetry_space_group_name_H-M 'P 21 21 21'
_atom_sites_solution_hydrogens geom
_atom_sites_solution_primary direct
_atom_sites_solution_secondary difmap
_audit_update_record
;
2015-09-18 deposited with the CCDC.
2015-09-25 downloaded from the CCDC.
;
_cell_angle_alpha 90.0000
_cell_angle_beta 90.0000
_cell_angle_gamma 90.0000
_cell_formula_units_Z 4
_cell_length_a 11.387(3)
_cell_length_b 14.883(4)
_cell_length_c 24.983(6)
_cell_measurement_reflns_used 7467
_cell_measurement_temperature 123
_cell_measurement_theta_max 27.45
_cell_measurement_theta_min 3.03
_cell_volume 4233.9(19)
_computing_cell_refinement CrystalClear
_computing_data_collection 'CrystalClear (Rigaku Inc., 2008)'
_computing_data_reduction CrystalClear
_computing_molecular_graphics 'CrystalStructure 4.1'
_computing_publication_material 'CrystalStructure 4.1 (Rigaku, 2014)'
_computing_structure_refinement 'SHELXL97 (Sheldrick, 2008)'
_computing_structure_solution 'SHELXS97 (Sheldrick, 2008)'
_diffrn_ambient_temperature 123
_diffrn_detector_area_resol_mean 7.314
_diffrn_measured_fraction_theta_full 0.994
_diffrn_measured_fraction_theta_max 0.994
_diffrn_measurement_device_type 'Rigaku Saturn70'
_diffrn_measurement_method \w
_diffrn_radiation_type 'Mo K\a'
_diffrn_radiation_wavelength 0.71075
_diffrn_reflns_av_R_equivalents 0.0733
_diffrn_reflns_laue_measured_fraction_full 0.000
_diffrn_reflns_laue_measured_fraction_max 0.000
_diffrn_reflns_limit_h_max 14
_diffrn_reflns_limit_h_min -14
_diffrn_reflns_limit_k_max 19
_diffrn_reflns_limit_k_min -19
_diffrn_reflns_limit_l_max 32
_diffrn_reflns_limit_l_min -26
_diffrn_reflns_number 34784
_diffrn_reflns_point_group_measured_fraction_full 0.000
_diffrn_reflns_point_group_measured_fraction_max 0.000
_diffrn_reflns_theta_full 27.480
_diffrn_reflns_theta_max 27.480
_diffrn_reflns_theta_min 3.031
_diffrn_standards_number 0
_exptl_absorpt_coefficient_mu 1.115
_exptl_absorpt_correction_T_max 0.894
_exptl_absorpt_correction_T_min 0.715
_exptl_absorpt_correction_type multi-scan
_exptl_absorpt_process_details 'REQAB (Rigaku, 1998)'
_exptl_crystal_colour colorless
_exptl_crystal_density_diffrn 1.360
_exptl_crystal_density_method 'not measured'
_exptl_crystal_description block
_exptl_crystal_F_000 1796.00
_exptl_crystal_recrystallization_method 'Re-crystallisation from solvent: '
_exptl_crystal_size_max 0.120
_exptl_crystal_size_mid 0.120
_exptl_crystal_size_min 0.100
_refine_diff_density_max 1.28
_refine_diff_density_min -0.88
_refine_ls_abs_structure_details 'Flack, H. D. (1983), Acta Cryst. A39, 876-881.  4309 Friedel Pairs'
_refine_ls_abs_structure_Flack 0.02(2)
_refine_ls_extinction_method none
_refine_ls_goodness_of_fit_ref 1.089
_refine_ls_hydrogen_treatment mixed
_refine_ls_number_parameters 422
_refine_ls_number_reflns 9661
_refine_ls_number_restraints 0
_refine_ls_R_factor_all 0.0741
_refine_ls_R_factor_gt 0.0592
_refine_ls_shift/su_max 0.002
_refine_ls_structure_factor_coef Fsqd
_refine_ls_weighting_details 'w = 1/[\s^2^(Fo^2^)+(0.0618P)^2^+0.0000P] where P=(Fo^2^+2Fc^2^)/3'
_refine_ls_weighting_scheme calc
_refine_ls_wR_factor_gt 0.1244
_refine_ls_wR_factor_ref 0.1351
_reflns_number_gt 7753
_reflns_number_total 9661
_reflns_threshold_expression F^2^>2.0\s(F^2^)
_cod_data_source_file c5sc02601f2.cif
_cod_data_source_block complex8
_cod_depositor_comments 'Adding full bibliography for 1532503--1532506.cif.'
_cod_original_cell_volume 4234.0(17)
_cod_database_code 1532506

loop_
_symmetry_equiv_pos_site_id
_space_group_symop_operation_xyz
1 +X,+Y,+Z
2 1/2+X,1/2-Y,-Z
3 -X,1/2+Y,1/2-Z
4 1/2-X,-Y,1/2+Z

loop_
_atom_site_label
_atom_site_type_symbol
_atom_site_fract_x
_atom_site_fract_y
_atom_site_fract_z
_atom_site_U_iso_or_equiv
_atom_site_adp_type
_atom_site_occupancy
_atom_site_site_symmetry_multiplicity
_atom_site_calc_flag
_atom_site_refinement_flags
Sn1 Sn 0.14482(3) 0.00222(3) 0.858978(13) 0.02489(11) Uani 1 4 d .
Fe1 Fe 0.19779(7) 0.02449(5) 0.95825(3) 0.02453(18) Uani 1 4 d .
P1 P 0.25188(12) 0.03918(10) 1.04406(5) 0.0239(3) Uani 1 4 d .
Si1 Si 0.20130(15) 0.20091(11) 1.11643(6) 0.0289(4) Uani 1 4 d .
Si2 Si -0.00983(16) 0.06955(14) 1.09559(9) 0.0466(5) Uani 1 4 d .
Si3 Si 0.51013(15) -0.02436(13) 1.06563(8) 0.0431(5) Uani 1 4 d .
Si4 Si 0.31121(16) -0.16966(11) 1.07326(6) 0.0302(4) Uani 1 4 d .
O1 O 0.1490(9) 0.2086(7) 0.9305(4) 0.075(3) Uiso 0.6 4 d .
O2 O 0.0997(7) -0.1575(6) 0.9591(3) 0.036(2) Uiso 0.6 4 d .
O3 O 0.4473(6) 0.0180(5) 0.9193(3) 0.0419(18) Uiso 0.6 4 d .
O4 O 0.0230(9) 0.1729(7) 0.9515(4) 0.036(2) Uiso 0.4 4 d .
O5 O 0.0597(11) -0.1378(8) 0.9629(5) 0.038(3) Uiso 0.4 4 d .
O6 O 0.4006(12) 0.1154(9) 0.9176(5) 0.058(4) Uiso 0.4 4 d .
C1 C 0.1733(11) 0.1342(9) 0.9429(5) 0.051(3) Uiso 0.6 4 d .
C2 C 0.1434(9) -0.0866(6) 0.9601(4) 0.022(2) Uiso 0.6 4 d .
C3 C 0.3510(7) 0.0137(6) 0.9321(3) 0.0245(18) Uiso 0.6 4 d .
C4 C 0.0876(12) 0.1138(9) 0.9572(5) 0.020(3) Uiso 0.4 4 d .
C5 C 0.1009(16) -0.0657(12) 0.9631(7) 0.037(4) Uiso 0.4 4 d .
C6 C 0.3100(15) 0.0840(11) 0.9339(6) 0.039(4) Uiso 0.4 4 d .
C7 C 0.1587(5) 0.0771(4) 1.1011(2) 0.0247(12) Uani 1 4 d .
C8 C 0.1981(5) 0.0155(4) 1.1475(2) 0.0349(14) Uani 1 4 d .
C9 C 0.3231(5) -0.0139(4) 1.14020(19) 0.0331(13) Uani 1 4 d .
C10 C 0.3458(5) -0.0431(3) 1.0800(2) 0.0226(11) Uani 1 4 d .
C11 C 0.3495(7) 0.2120(5) 1.1468(3) 0.0502(18) Uani 1 4 d .
C12 C 0.1989(7) 0.2729(4) 1.0559(3) 0.0427(16) Uani 1 4 d .
C13 C 0.1014(7) 0.2519(5) 1.1678(3) 0.0526(19) Uani 1 4 d .
C14 C -0.0798(7) 0.1646(7) 1.0598(6) 0.121(5) Uani 1 4 d .
C15 C -0.0681(6) -0.0336(6) 1.0627(3) 0.064(3) Uani 1 4 d .
C16 C -0.0700(8) 0.0615(6) 1.1653(4) 0.083(3) Uani 1 4 d .
C17 C 0.5497(6) 0.0906(5) 1.0448(3) 0.056(2) Uani 1 4 d .
C18 C 0.5782(9) -0.0980(7) 1.0163(6) 0.148(7) Uani 1 4 d .
C19 C 0.5909(7) -0.0339(8) 1.1326(4) 0.095(4) Uani 1 4 d .
C20 C 0.3407(7) -0.2193(4) 1.0053(3) 0.0465(18) Uani 1 4 d .
C21 C 0.1556(6) -0.1994(5) 1.0916(3) 0.0478(18) Uani 1 4 d .
C22 C 0.4072(7) -0.2315(5) 1.1227(3) 0.051(2) Uani 1 4 d .
C23 C 0.2140(6) 0.1053(4) 0.8077(2) 0.0307(14) Uani 1 4 d .
C24 C 0.1540(7) 0.1860(4) 0.8006(3) 0.0395(15) Uani 1 4 d .
C25 C 0.2014(7) 0.2553(5) 0.7690(3) 0.0484(18) Uani 1 4 d .
C26 C 0.3097(7) 0.2423(5) 0.7446(3) 0.0482(18) Uani 1 4 d .
C27 C 0.3683(7) 0.1638(5) 0.7509(2) 0.0477(18) Uani 1 4 d .
C28 C 0.3230(6) 0.0935(5) 0.7824(2) 0.0358(15) Uani 1 4 d .
C29 C -0.0418(5) 0.0014(4) 0.8437(2) 0.0298(12) Uani 1 4 d .
C30 C -0.0820(5) 0.0021(5) 0.7910(2) 0.0400(14) Uani 1 4 d .
C31 C -0.2009(6) -0.0018(6) 0.7794(3) 0.0518(18) Uani 1 4 d .
C32 C -0.2820(6) -0.0081(5) 0.8199(4) 0.059(2) Uani 1 4 d .
C33 C -0.2448(5) -0.0083(6) 0.8722(3) 0.0537(19) Uani 1 4 d .
C34 C -0.1266(5) -0.0043(5) 0.8843(3) 0.0393(14) Uani 1 4 d .
C35 C 0.2109(5) -0.1243(4) 0.8306(2) 0.0290(13) Uani 1 4 d .
C36 C 0.1430(6) -0.1828(4) 0.8014(2) 0.0296(13) Uani 1 4 d .
C37 C 0.1825(6) -0.2670(4) 0.7870(2) 0.0383(16) Uani 1 4 d .
C38 C 0.2905(7) -0.2966(5) 0.8013(3) 0.0455(17) Uani 1 4 d .
C39 C 0.3618(7) -0.2392(5) 0.8315(3) 0.055(2) Uani 1 4 d .
C40 C 0.3249(6) -0.1546(5) 0.8456(3) 0.0470(18) Uani 1 4 d .
H1 H 0.337(5) 0.117(4) 1.047(2) 0.043(18) Uiso 1 4 d .
H8A H 0.19044 0.04813 1.18187 0.0419 Uiso 1 4 calc R
H8B H 0.14657 -0.03804 1.14903 0.0419 Uiso 1 4 calc R
H9A H 0.34007 -0.06509 1.1643 0.0397 Uiso 1 4 calc R
H9B H 0.37655 0.03604 1.14979 0.0397 Uiso 1 4 calc R
H11A H 0.40897 0.19148 1.1212 0.0602 Uiso 1 4 calc R
H11B H 0.35371 0.1752 1.1793 0.0602 Uiso 1 4 calc R
H11C H 0.36404 0.27501 1.15595 0.0602 Uiso 1 4 calc R
H12A H 0.21514 0.33523 1.06605 0.0512 Uiso 1 4 calc R
H12B H 0.12135 0.26927 1.039 0.0512 Uiso 1 4 calc R
H12C H 0.25887 0.25213 1.03063 0.0512 Uiso 1 4 calc R
H13A H 0.12886 0.31246 1.17669 0.0631 Uiso 1 4 calc R
H13B H 0.10175 0.21459 1.20017 0.0631 Uiso 1 4 calc R
H13C H 0.02142 0.25513 1.15349 0.0631 Uiso 1 4 calc R
H14A H -0.05734 0.16287 1.02193 0.1447 Uiso 1 4 calc R
H14B H -0.05354 0.22146 1.07561 0.1447 Uiso 1 4 calc R
H14C H -0.16532 0.15987 1.06289 0.1447 Uiso 1 4 calc R
H15A H -0.15395 -0.03425 1.0653 0.0771 Uiso 1 4 calc R
H15B H -0.03608 -0.0869 1.08058 0.0771 Uiso 1 4 calc R
H15C H -0.04482 -0.03405 1.02494 0.0771 Uiso 1 4 calc R
H16A H -0.03546 0.00941 1.18342 0.0998 Uiso 1 4 calc R
H16B H -0.15551 0.05454 1.16375 0.0998 Uiso 1 4 calc R
H16C H -0.05044 0.11629 1.18513 0.0998 Uiso 1 4 calc R
H17A H 0.63537 0.09652 1.04389 0.0676 Uiso 1 4 calc R
H17B H 0.51699 0.13387 1.07029 0.0676 Uiso 1 4 calc R
H17C H 0.51769 0.1024 1.00904 0.0676 Uiso 1 4 calc R
H18A H 0.54646 -0.08452 0.98076 0.1771 Uiso 1 4 calc R
H18B H 0.56143 -0.16073 1.02543 0.1771 Uiso 1 4 calc R
H18C H 0.66333 -0.08829 1.01627 0.1771 Uiso 1 4 calc R
H19A H 0.58667 -0.096 1.14552 0.1142 Uiso 1 4 calc R
H19B H 0.55394 0.00614 1.15886 0.1142 Uiso 1 4 calc R
H19C H 0.67326 -0.01667 1.12786 0.1142 Uiso 1 4 calc R
H20A H 0.33071 -0.28467 1.00689 0.0558 Uiso 1 4 calc R
H20B H 0.42124 -0.20513 0.99441 0.0558 Uiso 1 4 calc R
H20C H 0.28544 -0.19402 0.97929 0.0558 Uiso 1 4 calc R
H21A H 0.10173 -0.17422 1.06492 0.0574 Uiso 1 4 calc R
H21B H 0.13699 -0.1745 1.12693 0.0574 Uiso 1 4 calc R
H21C H 0.14695 -0.26487 1.09252 0.0574 Uiso 1 4 calc R
H22A H 0.38868 -0.21142 1.15906 0.0613 Uiso 1 4 calc R
H22B H 0.48991 -0.219 1.11486 0.0613 Uiso 1 4 calc R
H22C H 0.39273 -0.29624 1.11974 0.0613 Uiso 1 4 calc R
H24 H 0.07995 0.19435 0.81736 0.0474 Uiso 1 4 calc R
H25 H 0.15991 0.31017 0.76448 0.0581 Uiso 1 4 calc R
H26 H 0.34284 0.28877 0.72338 0.0578 Uiso 1 4 calc R
H27 H 0.44187 0.15603 0.73363 0.0573 Uiso 1 4 calc R
H28 H 0.3654 0.03901 0.78639 0.0429 Uiso 1 4 calc R
H30 H -0.02691 0.00538 0.76253 0.0480 Uiso 1 4 calc R
H31 H -0.22642 0.0 0.74317 0.0621 Uiso 1 4 calc R
H32 H -0.3633 -0.0124 0.81175 0.0710 Uiso 1 4 calc R
H33 H -0.30091 -0.01126 0.90027 0.0644 Uiso 1 4 calc R
H34 H -0.1023 -0.00549 0.92063 0.0472 Uiso 1 4 calc R
H36 H 0.06641 -0.16473 0.79083 0.0355 Uiso 1 4 calc R
H37 H 0.13281 -0.30517 0.76659 0.0459 Uiso 1 4 calc R
H38 H 0.31707 -0.35464 0.79116 0.0547 Uiso 1 4 calc R
H39 H 0.43731 -0.2592 0.84239 0.0665 Uiso 1 4 calc R
H40 H 0.37551 -0.1163 0.86548 0.0565 Uiso 1 4 calc R

loop_
_atom_site_aniso_label
_atom_site_aniso_U_11
_atom_site_aniso_U_22
_atom_site_aniso_U_33
_atom_site_aniso_U_12
_atom_site_aniso_U_13
_atom_site_aniso_U_23
Sn1 0.02882(19) 0.02694(19) 0.01892(16) 0.00196(19) -0.00182(14) -0.00054(17)
Fe1 0.0290(4) 0.0245(4) 0.0200(4) -0.0029(3) -0.0022(3) -0.0003(3)
P1 0.0255(7) 0.0284(7) 0.0178(6) 0.0040(6) -0.0007(6) -0.0007(6)
Si1 0.0371(9) 0.0264(8) 0.0233(8) 0.0003(8) 0.0010(7) -0.0027(7)
Si2 0.0234(9) 0.0451(11) 0.0712(14) 0.0024(8) 0.0123(9) 0.0039(11)
Si3 0.0254(8) 0.0463(12) 0.0576(12) 0.0012(8) 0.0062(8) 0.0234(9)
Si4 0.0407(9) 0.0246(8) 0.0254(8) 0.0004(8) -0.0008(7) 0.0016(7)
C7 0.030(3) 0.023(3) 0.021(3) 0.002(2) 0.002(2) 0.002(2)
C8 0.044(3) 0.037(4) 0.023(3) 0.008(3) 0.003(2) -0.001(3)
C9 0.049(3) 0.036(3) 0.014(2) 0.003(3) -0.007(2) 0.006(3)
C10 0.023(3) 0.023(3) 0.022(2) -0.003(2) 0.003(2) 0.004(2)
C11 0.062(5) 0.043(4) 0.046(4) -0.001(4) -0.006(4) -0.011(3)
C12 0.063(4) 0.029(3) 0.036(4) -0.004(3) -0.008(3) 0.003(3)
C13 0.067(5) 0.038(4) 0.052(4) 0.001(4) 0.011(4) -0.016(3)
C14 0.042(5) 0.070(7) 0.250(16) 0.006(5) -0.023(7) 0.051(9)
C15 0.024(3) 0.100(7) 0.068(5) -0.020(4) 0.002(3) -0.000(5)
C16 0.076(6) 0.074(6) 0.099(7) -0.021(5) 0.062(6) -0.035(5)
C17 0.045(4) 0.053(4) 0.071(5) -0.014(4) 0.027(4) -0.005(4)
C18 0.078(7) 0.069(7) 0.295(19) -0.030(6) 0.114(10) -0.069(9)
C19 0.039(4) 0.149(11) 0.097(7) -0.014(5) -0.011(5) 0.047(7)
C20 0.071(5) 0.034(3) 0.034(3) 0.015(4) -0.010(4) -0.004(3)
C21 0.059(5) 0.043(4) 0.041(4) -0.023(4) 0.006(4) 0.006(3)
C22 0.082(6) 0.030(4) 0.042(4) 0.009(4) -0.020(4) 0.008(3)
C23 0.040(3) 0.040(3) 0.012(3) -0.003(3) -0.003(3) 0.003(2)
C24 0.044(4) 0.035(3) 0.040(4) 0.005(3) 0.004(4) 0.005(3)
C25 0.057(5) 0.038(4) 0.051(4) -0.005(4) -0.009(4) 0.012(3)
C26 0.072(5) 0.041(4) 0.032(4) -0.016(4) -0.002(4) 0.007(3)
C27 0.057(4) 0.062(5) 0.025(3) -0.011(4) 0.001(3) -0.005(3)
C28 0.040(4) 0.047(4) 0.021(3) -0.006(3) 0.006(3) -0.001(3)
C29 0.030(3) 0.024(3) 0.036(3) 0.001(3) -0.012(2) -0.003(3)
C30 0.041(3) 0.037(3) 0.043(3) 0.006(4) -0.015(3) -0.002(4)
C31 0.055(4) 0.038(3) 0.063(4) 0.006(4) -0.036(4) -0.004(4)
C32 0.036(4) 0.041(4) 0.101(6) 0.002(4) -0.021(4) -0.009(5)
C33 0.033(3) 0.044(4) 0.084(5) 0.008(3) 0.001(3) -0.008(5)
C34 0.034(3) 0.034(3) 0.050(3) 0.002(3) 0.006(3) -0.006(3)
C35 0.035(3) 0.031(3) 0.021(3) 0.005(3) -0.001(3) -0.000(2)
C36 0.040(3) 0.022(3) 0.026(3) 0.003(3) -0.002(3) 0.003(2)
C37 0.052(4) 0.034(3) 0.029(3) -0.002(3) 0.008(3) -0.001(3)
C38 0.061(5) 0.036(4) 0.039(4) 0.011(4) 0.013(4) 0.001(3)
C39 0.052(4) 0.059(5) 0.055(5) 0.022(4) 0.004(4) -0.007(4)
C40 0.043(4) 0.054(4) 0.044(4) 0.018(3) -0.003(3) -0.016(3)

loop_
_atom_type_symbol
_atom_type_description
_atom_type_scat_dispersion_real
_atom_type_scat_dispersion_imag
_atom_type_scat_source
C C 0.0033 0.0016
;
International Tables for Crystallography
(Vol. C, Tables 4.2.6.8 and 6.1.1.4)
;
H H 0.0000 0.0000
;
International Tables for Crystallography
(Vol. C, Table 6.1.1.4)
;
O O 0.0106 0.0060
;
International Tables for Crystallography
(Vol. C, Tables 4.2.6.8 and 6.1.1.4)
;
Fe Fe 0.3463 0.8444
;
International Tables for Crystallography
(Vol. C, Tables 4.2.6.8 and 6.1.1.4)
;
Sn Sn -0.6537 1.4246
;
International Tables for Crystallography
(Vol. C, Tables 4.2.6.8 and 6.1.1.4)
;
Si Si 0.0817 0.0704
;
International Tables for Crystallography
(Vol. C, Tables 4.2.6.8 and 6.1.1.4)
;
P P 0.1023 0.0942
;
International Tables for Crystallography
(Vol. C, Tables 4.2.6.8 and 6.1.1.4)
;

loop_
_geom_angle_atom_site_label_1
_geom_angle_atom_site_label_2
_geom_angle_atom_site_label_3
_geom_angle
_geom_angle_publ_flag
Fe1 Sn1 C23 113.37(15) yes
Fe1 Sn1 C29 113.72(14) yes
Fe1 Sn1 C35 110.41(15) yes
C23 Sn1 C29 105.0(2) yes
C23 Sn1 C35 107.5(2) yes
C29 Sn1 C35 106.3(2) yes
Sn1 Fe1 P1 177.04(5) yes
Sn1 Fe1 C1 82.4(4) yes
Sn1 Fe1 C2 79.8(3) yes
Sn1 Fe1 C3 82.6(2) yes
Sn1 Fe1 C4 85.4(4) yes
Sn1 Fe1 C5 79.6(6) yes
Sn1 Fe1 C6 84.0(6) yes
P1 Fe1 C1 99.6(4) yes
P1 Fe1 C2 99.4(3) yes
P1 Fe1 C3 95.0(3) yes
P1 Fe1 C4 97.5(4) yes
P1 Fe1 C5 100.5(6) yes
P1 Fe1 C6 95.0(6) yes
C1 Fe1 C2 147.9(5) yes
C1 Fe1 C3 99.0(5) yes
C1 Fe1 C4 35.5(6) yes
C1 Fe1 C5 130.7(7) yes
C1 Fe1 C6 62.2(7) yes
C2 Fe1 C3 104.8(4) yes
C2 Fe1 C4 116.1(5) yes
C2 Fe1 C5 19.0(7) yes
C2 Fe1 C6 140.8(7) yes
C3 Fe1 C4 134.2(5) yes
C3 Fe1 C5 123.3(7) yes
C3 Fe1 C6 37.3(6) yes
C4 Fe1 C5 97.3(7) yes
C4 Fe1 C6 97.7(7) yes
C5 Fe1 C6 156.8(8) yes
Fe1 P1 C7 127.18(18) yes
Fe1 P1 C10 123.78(17) yes
C7 P1 C10 99.1(2) yes
C7 Si1 C11 113.0(3) yes
C7 Si1 C12 112.5(3) yes
C7 Si1 C13 111.5(3) yes
C11 Si1 C12 107.2(3) yes
C11 Si1 C13 103.6(3) yes
C12 Si1 C13 108.4(3) yes
C7 Si2 C14 114.7(3) yes
C7 Si2 C15 115.7(3) yes
C7 Si2 C16 107.5(3) yes
C14 Si2 C15 105.3(4) yes
C14 Si2 C16 109.9(5) yes
C15 Si2 C16 103.1(4) yes
C10 Si3 C17 115.1(3) yes
C10 Si3 C18 116.9(4) yes
C10 Si3 C19 107.1(3) yes
C17 Si3 C18 105.2(4) yes
C17 Si3 C19 101.5(4) yes
C18 Si3 C19 110.0(5) yes
C10 Si4 C20 115.1(3) yes
C10 Si4 C21 113.6(3) yes
C10 Si4 C22 107.5(3) yes
C20 Si4 C21 107.2(3) yes
C20 Si4 C22 107.2(3) yes
C21 Si4 C22 105.7(3) yes
O4 O1 C1 79.3(9) yes
O4 O1 C4 40.5(6) yes
C1 O1 C4 38.8(8) yes
O5 O2 C2 82.4(17) yes
O5 O2 C5 57.6(17) yes
C2 O2 C5 24.8(9) yes
O6 O3 C3 74.3(8) yes
O6 O3 C6 39.6(7) yes
C3 O3 C6 34.8(7) yes
O1 O4 C1 39.8(6) yes
O1 O4 C4 74.1(9) yes
C1 O4 C4 34.3(8) yes
O2 O5 C2 71.1(16) yes
O2 O5 C5 99(2) yes
C2 O5 C5 27.9(11) yes
O3 O6 C3 41.7(5) yes
O3 O6 C6 85.5(11) yes
C3 O6 C6 43.9(9) yes
Fe1 C1 O1 175.3(11) yes
Fe1 C1 O4 115.6(8) yes
Fe1 C1 C4 78.7(10) yes
Fe1 C1 C6 58.1(7) yes
O1 C1 O4 60.9(8) yes
O1 C1 C4 97.9(13) yes
O1 C1 C6 125.2(12) yes
O4 C1 C4 37.0(9) yes
O4 C1 C6 173.0(10) yes
C4 C1 C6 136.8(14) yes
Fe1 C2 O2 174.6(9) yes
Fe1 C2 O5 149.2(10) yes
Fe1 C2 C5 78(2) yes
O2 C2 O5 26.5(8) yes
O2 C2 C5 98(2) yes
O5 C2 C5 71(2) yes
Fe1 C3 O3 170.8(8) yes
Fe1 C3 O6 108.4(6) yes
Fe1 C3 C6 61.8(9) yes
O3 C3 O6 64.0(7) yes
O3 C3 C6 110.6(11) yes
O6 C3 C6 46.6(10) yes
Fe1 C4 O1 109.0(8) yes
Fe1 C4 O4 172.9(12) yes
Fe1 C4 C1 65.8(9) yes
O1 C4 O4 65.4(9) yes
O1 C4 C1 43.3(9) yes
O4 C4 C1 108.7(14) yes
Fe1 C5 O2 140.4(13) yes
Fe1 C5 O5 163.7(16) yes
Fe1 C5 C2 83(2) yes
O2 C5 O5 23.4(8) yes
O2 C5 C2 57.6(18) yes
O5 C5 C2 81(2) yes
Fe1 C6 O3 115.4(9) yes
Fe1 C6 O6 170.1(15) yes
Fe1 C6 C1 59.8(7) yes
Fe1 C6 C3 80.9(10) yes
O3 C6 O6 54.9(9) yes
O3 C6 C1 172.6(11) yes
O3 C6 C3 34.7(7) yes
O6 C6 C1 130.1(14) yes
O6 C6 C3 89.5(14) yes
C1 C6 C3 139.5(14) yes
P1 C7 Si1 107.2(3) yes
P1 C7 Si2 119.6(3) yes
P1 C7 C8 103.2(4) yes
Si1 C7 Si2 108.5(3) yes
Si1 C7 C8 110.0(4) yes
Si2 C7 C8 108.0(4) yes
C7 C8 C9 110.9(4) yes
C8 C9 C10 110.5(4) yes
P1 C10 Si3 112.0(3) yes
P1 C10 Si4 118.9(3) yes
P1 C10 C9 100.6(3) yes
Si3 C10 Si4 108.8(3) yes
Si3 C10 C9 107.1(3) yes
Si4 C10 C9 108.4(3) yes
Sn1 C23 C24 120.8(5) yes
Sn1 C23 C28 120.3(4) yes
C24 C23 C28 118.8(6) yes
C23 C24 C25 121.1(7) yes
C24 C25 C26 119.0(7) yes
C25 C26 C27 120.4(7) yes
C26 C27 C28 121.7(7) yes
C23 C28 C27 118.9(6) yes
Sn1 C29 C30 119.4(4) yes
Sn1 C29 C34 123.3(4) yes
C30 C29 C34 117.2(5) yes
C29 C30 C31 121.3(6) yes
C30 C31 C32 120.3(7) yes
C31 C32 C33 119.6(6) yes
C32 C33 C34 120.5(7) yes
C29 C34 C33 121.0(6) yes
Sn1 C35 C36 122.2(5) yes
Sn1 C35 C40 120.7(4) yes
C36 C35 C40 116.8(6) yes
C35 C36 C37 122.1(6) yes
C36 C37 C38 121.5(6) yes
C37 C38 C39 118.1(6) yes
C38 C39 C40 121.4(7) yes
C35 C40 C39 120.1(6) yes
Fe1 P1 H1 107(2) no
C7 P1 H1 96(2) no
C10 P1 H1 97(2) no
C7 C8 H8A 109.456 no
C7 C8 H8B 109.460 no
C9 C8 H8A 109.458 no
C9 C8 H8B 109.457 no
H8A C8 H8B 108.061 no
C8 C9 H9A 109.559 no
C8 C9 H9B 109.553 no
C10 C9 H9A 109.551 no
C10 C9 H9B 109.550 no
H9A C9 H9B 108.107 no
Si1 C11 H11A 109.471 no
Si1 C11 H11B 109.474 no
Si1 C11 H11C 109.468 no
H11A C11 H11B 109.483 no
H11A C11 H11C 109.463 no
H11B C11 H11C 109.469 no
Si1 C12 H12A 109.457 no
Si1 C12 H12B 109.469 no
Si1 C12 H12C 109.470 no
H12A C12 H12B 109.474 no
H12A C12 H12C 109.474 no
H12B C12 H12C 109.483 no
Si1 C13 H13A 109.471 no
Si1 C13 H13B 109.473 no
Si1 C13 H13C 109.480 no
H13A C13 H13B 109.475 no
H13A C13 H13C 109.460 no
H13B C13 H13C 109.468 no
Si2 C14 H14A 109.473 no
Si2 C14 H14B 109.461 no
Si2 C14 H14C 109.474 no
H14A C14 H14B 109.471 no
H14A C14 H14C 109.481 no
H14B C14 H14C 109.466 no
Si2 C15 H15A 109.477 no
Si2 C15 H15B 109.480 no
Si2 C15 H15C 109.466 no
H15A C15 H15B 109.479 no
H15A C15 H15C 109.453 no
H15B C15 H15C 109.473 no
Si2 C16 H16A 109.465 no
Si2 C16 H16B 109.469 no
Si2 C16 H16C 109.480 no
H16A C16 H16B 109.468 no
H16A C16 H16C 109.470 no
H16B C16 H16C 109.475 no
Si3 C17 H17A 109.471 no
Si3 C17 H17B 109.474 no
Si3 C17 H17C 109.469 no
H17A C17 H17B 109.472 no
H17A C17 H17C 109.474 no
H17B C17 H17C 109.467 no
Si3 C18 H18A 109.465 no
Si3 C18 H18B 109.479 no
Si3 C18 H18C 109.473 no
H18A C18 H18B 109.470 no
H18A C18 H18C 109.469 no
H18B C18 H18C 109.471 no
Si3 C19 H19A 109.472 no
Si3 C19 H19B 109.463 no
Si3 C19 H19C 109.474 no
H19A C19 H19B 109.473 no
H19A C19 H19C 109.476 no
H19B C19 H19C 109.469 no
Si4 C20 H20A 109.474 no
Si4 C20 H20B 109.476 no
Si4 C20 H20C 109.474 no
H20A C20 H20B 109.473 no
H20A C20 H20C 109.472 no
H20B C20 H20C 109.457 no
Si4 C21 H21A 109.468 no
Si4 C21 H21B 109.485 no
Si4 C21 H21C 109.472 no
H21A C21 H21B 109.478 no
H21A C21 H21C 109.460 no
H21B C21 H21C 109.465 no
Si4 C22 H22A 109.471 no
Si4 C22 H22B 109.477 no
Si4 C22 H22C 109.473 no
H22A C22 H22B 109.463 no
H22A C22 H22C 109.471 no
H22B C22 H22C 109.472 no
C23 C24 H24 119.454 no
C25 C24 H24 119.430 no
C24 C25 H25 120.511 no
C26 C25 H25 120.518 no
C25 C26 H26 119.795 no
C27 C26 H26 119.799 no
C26 C27 H27 119.139 no
C28 C27 H27 119.135 no
C23 C28 H28 120.537 no
C27 C28 H28 120.525 no
C29 C30 H30 119.362 no
C31 C30 H30 119.372 no
C30 C31 H31 119.834 no
C32 C31 H31 119.833 no
C31 C32 H32 120.190 no
C33 C32 H32 120.194 no
C32 C33 H33 119.726 no
C34 C33 H33 119.737 no
C29 C34 H34 119.498 no
C33 C34 H34 119.487 no
C35 C36 H36 118.965 no
C37 C36 H36 118.965 no
C36 C37 H37 119.250 no
C38 C37 H37 119.252 no
C37 C38 H38 120.943 no
C39 C38 H38 120.948 no
C38 C39 H39 119.292 no
C40 C39 H39 119.295 no
C35 C40 H40 119.965 no
C39 C40 H40 119.966 no

loop_
_geom_bond_atom_site_label_1
_geom_bond_atom_site_label_2
_geom_bond_distance
_geom_bond_publ_flag
Sn1 Fe1 2.5739(10) yes
Sn1 C23 2.147(6) yes
Sn1 C29 2.160(5) yes
Sn1 C35 2.148(6) yes
Fe1 P1 2.2412(16) yes
Fe1 C1 1.700(13) yes
Fe1 C2 1.766(10) yes
Fe1 C3 1.870(8) yes
Fe1 C4 1.828(13) yes
Fe1 C5 1.741(18) yes
Fe1 C6 1.670(17) yes
P1 C7 1.864(5) yes
P1 C10 1.856(5) yes
Si1 C7 1.944(5) yes
Si1 C11 1.858(8) yes
Si1 C12 1.853(6) yes
Si1 C13 1.876(8) yes
Si2 C7 1.927(6) yes
Si2 C14 1.854(11) yes
Si2 C15 1.864(8) yes
Si2 C16 1.875(9) yes
Si3 C10 1.925(5) yes
Si3 C17 1.844(8) yes
Si3 C18 1.822(12) yes
Si3 C19 1.915(9) yes
Si4 C10 1.932(5) yes
Si4 C20 1.881(6) yes
Si4 C21 1.883(7) yes
Si4 C22 1.888(7) yes
O1 O4 1.618(14) yes
O1 C1 1.184(17) yes
O1 C4 1.711(16) yes
O2 O5 0.550(15) yes
O2 C2 1.167(13) yes
O2 C5 1.37(2) yes
O3 O6 1.545(15) yes
O3 C3 1.143(11) yes
O3 C6 1.882(18) yes
O4 C1 1.819(16) yes
O4 C4 1.155(16) yes
O5 C2 1.222(16) yes
O5 C5 1.17(2) yes
O6 C3 1.655(16) yes
O6 C6 1.20(2) yes
C1 C4 1.082(18) yes
C1 C6 1.74(2) yes
C2 C5 0.58(2) yes
C3 C6 1.147(19) yes
C7 C8 1.546(8) yes
C8 C9 1.500(8) yes
C9 C10 1.588(7) yes
C23 C24 1.393(9) yes
C23 C28 1.404(9) yes
C24 C25 1.406(10) yes
C25 C26 1.390(11) yes
C26 C27 1.354(11) yes
C27 C28 1.406(10) yes
C29 C30 1.393(8) yes
C29 C34 1.403(8) yes
C30 C31 1.385(9) yes
C31 C32 1.373(11) yes
C32 C33 1.374(12) yes
C33 C34 1.381(8) yes
C35 C36 1.375(8) yes
C35 C40 1.425(9) yes
C36 C37 1.379(8) yes
C37 C38 1.354(10) yes
C38 C39 1.398(10) yes
C39 C40 1.374(11) yes
P1 H1 1.52(6) no
C8 H8A 0.990 no
C8 H8B 0.990 no
C9 H9A 0.990 no
C9 H9B 0.990 no
C11 H11A 0.980 no
C11 H11B 0.980 no
C11 H11C 0.980 no
C12 H12A 0.980 no
C12 H12B 0.980 no
C12 H12C 0.980 no
C13 H13A 0.980 no
C13 H13B 0.980 no
C13 H13C 0.980 no
C14 H14A 0.980 no
C14 H14B 0.980 no
C14 H14C 0.980 no
C15 H15A 0.980 no
C15 H15B 0.980 no
C15 H15C 0.980 no
C16 H16A 0.980 no
C16 H16B 0.980 no
C16 H16C 0.980 no
C17 H17A 0.980 no
C17 H17B 0.980 no
C17 H17C 0.980 no
C18 H18A 0.980 no
C18 H18B 0.980 no
C18 H18C 0.980 no
C19 H19A 0.980 no
C19 H19B 0.980 no
C19 H19C 0.980 no
C20 H20A 0.980 no
C20 H20B 0.980 no
C20 H20C 0.980 no
C21 H21A 0.980 no
C21 H21B 0.980 no
C21 H21C 0.980 no
C22 H22A 0.980 no
C22 H22B 0.980 no
C22 H22C 0.980 no
C24 H24 0.950 no
C25 H25 0.950 no
C26 H26 0.950 no
C27 H27 0.950 no
C28 H28 0.950 no
C30 H30 0.950 no
C31 H31 0.950 no
C32 H32 0.950 no
C33 H33 0.950 no
C34 H34 0.950 no
C36 H36 0.950 no
C37 H37 0.950 no
C38 H38 0.950 no
C39 H39 0.950 no
C40 H40 0.950 no

loop_
_geom_contact_atom_site_label_1
_geom_contact_atom_site_label_2
_geom_contact_distance
_geom_contact_publ_flag
_geom_contact_site_symmetry_2
Sn1 O1 3.554(10) no .
Sn1 O2 3.489(8) no .
Sn1 O5 3.467(13) no .
P1 C12 3.542(6) no .
P1 C17 3.476(7) no .
Si1 C9 3.535(6) no .
Si1 C14 3.541(10) no .
Si2 C13 3.496(8) no .
Si3 C22 3.593(7) no .
Si4 C8 3.563(6) no .
Si4 C18 3.522(11) no .
O1 O6 3.200(17) no .
O1 C12 3.325(12) no .
O1 C23 3.510(11) no .
O1 C24 3.263(12) no .
O2 C20 3.116(11) no .
O2 C21 3.427(11) no .
O2 C35 3.487(10) no .
O3 C17 3.514(11) no .
O3 C18 3.327(14) no .
O3 C40 3.454(10) no .
O4 C14 2.949(17) no .
O4 C34 3.561(12) no .
O5 C15 3.277(15) no .
O5 C20 3.583(15) no .
O5 C21 3.518(14) no .
O5 C34 3.507(14) no .
O6 C23 3.474(14) no .
O6 C28 3.507(14) no .
C1 C12 3.509(14) no .
C1 C23 3.436(14) no .
C2 C20 3.198(12) no .
C2 C35 3.372(11) no .
C3 C40 3.321(11) no .
C4 C14 3.282(18) no .
C4 C34 3.517(15) no .
C5 C15 3.182(19) no .
C5 C29 3.542(19) no .
C5 C34 3.380(19) no .
C6 C23 3.351(17) no .
C8 C11 3.395(9) no .
C8 C16 3.160(11) no .
C8 C21 3.523(9) no .
C9 C11 3.379(9) no .
C9 C19 3.069(10) no .
C9 C21 3.568(9) no .
C9 C22 3.405(9) no .
C12 C14 3.559(11) no .
C13 C16 3.441(12) no .
C18 C20 3.264(12) no .
C23 C26 2.799(9) no .
C24 C27 2.757(11) no .
C25 C28 2.797(10) no .
C29 C32 2.802(9) no .
C30 C33 2.752(9) no .
C31 C34 2.754(10) no .
C35 C38 2.817(9) no .
C36 C39 2.734(11) no .
C37 C40 2.752(10) no .
O1 C17 3.254(13) no 2_457
O2 C20 3.585(11) no 2_447
O2 C22 3.423(11) no 2_447
O4 C11 3.588(13) no 2_457
O4 C17 3.535(13) no 2_457
O5 C20 3.372(15) no 2_447
O5 C22 3.371(15) no 2_447
O6 C14 3.330(17) no 2_557
C11 O4 3.588(13) no 2_557
C13 C27 3.570(10) no 2_457
C14 O6 3.330(17) no 2_457
C17 O1 3.254(13) no 2_557
C17 O4 3.535(13) no 2_557
C20 O2 3.585(11) no 2_547
C20 O5 3.372(15) no 2_547
C22 O2 3.423(11) no 2_547
C22 O5 3.371(15) no 2_547
C22 C36 3.526(10) no 2_547
C27 C13 3.570(10) no 2_557
C36 C22 3.526(10) no 2_447
Sn1 H24 3.1311 no .
Sn1 H28 3.1460 no .
Sn1 H30 3.1036 no .
Sn1 H34 3.2099 no .
Sn1 H36 3.1417 no .
Sn1 H40 3.1683 no .
Fe1 H15C 3.3416 no .
Fe1 H20C 3.4422 no .
Fe1 H34 3.5719 no .
P1 H8A 3.5159 no .
P1 H8B 3.1043 no .
P1 H9A 3.5272 no .
P1 H9B 2.9992 no .
P1 H11A 3.4716 no .
P1 H12C 3.1881 no .
P1 H15C 3.5819 no .
P1 H17B 3.3953 no .
P1 H17C 3.2881 no .
Si1 H1 2.64(6) no .
Si1 H8A 2.8034 no .
Si1 H9B 3.2708 no .
Si1 H14B 3.0909 no .
Si1 H16C 3.5705 no .
Si2 H8A 3.1541 no .
Si2 H8B 2.7419 no .
Si2 H13C 3.1382 no .
Si3 H1 2.92(6) no .
Si3 H9A 3.1928 no .
Si3 H9B 2.7464 no .
Si3 H20B 3.3807 no .
Si3 H22B 3.1556 no .
Si4 H8B 3.3069 no .
Si4 H9A 2.7755 no .
Si4 H18B 3.0925 no .
O1 H12B 2.8747 no .
O1 H12C 2.8714 no .
O1 H14A 3.3471 no .
O1 H24 2.9411 no .
O2 H15B 3.5632 no .
O2 H15C 2.9636 no .
O2 H20A 3.4535 no .
O2 H20C 2.2411 no .
O2 H21A 2.6544 no .
O2 H34 3.3663 no .
O3 H17C 2.6912 no .
O3 H18A 2.4406 no .
O3 H28 3.4642 no .
O3 H40 2.5444 no .
O4 H12B 2.8438 no .
O4 H12C 3.5369 no .
O4 H14A 1.9881 no .
O4 H14B 3.3003 no .
O4 H14C 3.5180 no .
O4 H24 3.4291 no .
O4 H34 3.1113 no .
O5 H15B 3.2267 no .
O5 H15C 2.4908 no .
O5 H20C 2.7346 no .
O5 H21A 2.6505 no .
O5 H34 2.8967 no .
O6 H1 3.31(6) no .
O6 H17C 2.6529 no .
O6 H28 3.4920 no .
C1 H1 3.21(6) no .
C1 H12B 3.1870 no .
C1 H12C 2.9723 no .
C1 H14A 3.3134 no .
C1 H24 3.4307 no .
C2 H15C 2.7978 no .
C2 H20C 2.3245 no .
C2 H21A 2.9638 no .
C2 H34 3.2023 no .
C2 H40 3.5735 no .
C3 H1 3.26(6) no .
C3 H17C 3.0069 no .
C3 H18A 2.9275 no .
C3 H20C 3.3926 no .
C3 H40 2.5673 no .
C4 H12B 3.1105 no .
C4 H12C 3.3769 no .
C4 H14A 2.4232 no .
C4 H15C 3.1592 no .
C4 H34 2.9438 no .
C5 H15B 3.3387 no .
C5 H15C 2.3157 no .
C5 H20C 2.8680 no .
C5 H21A 3.0132 no .
C5 H34 2.6990 no .
C6 H1 2.88(6) no .
C6 H12C 3.5273 no .
C6 H17C 3.0324 no .
C6 H40 3.5165 no .
C7 H9A 3.3521 no .
C7 H9B 2.8296 no .
C7 H11A 3.3574 no .
C7 H11B 3.2986 no .
C7 H12B 3.2815 no .
C7 H12C 3.3447 no .
C7 H13B 3.2766 no .
C7 H13C 3.3435 no .
C7 H14A 3.4048 no .
C7 H14B 3.2958 no .
C7 H15B 3.3375 no .
C7 H15C 3.4243 no .
C7 H16A 3.1833 no .
C7 H16C 3.2280 no .
C8 H1 3.34(6) no .
C8 H11B 3.0693 no .
C8 H13B 3.4232 no .
C8 H15B 3.4974 no .
C8 H16A 2.8083 no .
C8 H16C 3.3386 no .
C8 H21B 2.9568 no .
C9 H1 3.05(6) no .
C9 H11A 3.2443 no .
C9 H11B 2.9996 no .
C9 H17B 3.5723 no .
C9 H19A 3.2428 no .
C9 H19B 2.6859 no .
C9 H21B 3.2116 no .
C9 H22A 3.0693 no .
C10 H8A 3.3846 no .
C10 H8B 2.8515 no .
C10 H17B 3.2851 no .
C10 H17C 3.4141 no .
C10 H18A 3.4266 no .
C10 H18B 3.3091 no .
C10 H19A 3.2903 no .
C10 H19B 3.1685 no .
C10 H20B 3.3352 no .
C10 H20C 3.4417 no .
C10 H21A 3.4170 no .
C10 H21B 3.2952 no .
C10 H22A 3.2285 no .
C10 H22B 3.2109 no .
C11 H1 2.87(6) no .
C11 H8A 3.1611 no .
C11 H9B 2.6372 no .
C11 H12A 3.1271 no .
C11 H12C 3.1381 no .
C11 H13A 3.0179 no .
C11 H13B 3.1205 no .
C11 H17B 2.9397 no .
C12 H1 2.81(6) no .
C12 H11A 3.1388 no .
C12 H11C 3.1284 no .
C12 H13A 3.1767 no .
C12 H13C 3.1778 no .
C12 H14A 3.4513 no .
C12 H14B 3.0148 no .
C13 H8A 3.2162 no .
C13 H11B 3.1043 no .
C13 H11C 3.0249 no .
C13 H12A 3.1117 no .
C13 H12B 3.2370 no .
C13 H14B 2.9370 no .
C13 H16C 2.6920 no .
C14 H12B 2.8174 no .
C14 H13C 2.9364 no .
C14 H15A 3.0815 no .
C14 H15C 3.1082 no .
C14 H16B 3.1901 no .
C14 H16C 3.2306 no .
C15 H8B 3.2601 no .
C15 H14A 3.0997 no .
C15 H14C 3.0858 no .
C15 H16A 3.1054 no .
C15 H16B 3.0144 no .
C15 H21A 2.8493 no .
C15 H21B 3.5243 no .
C15 H34 3.5955 no .
C16 H8A 3.0008 no .
C16 H8B 2.9052 no .
C16 H13B 3.1266 no .
C16 H13C 3.0784 no .
C16 H14B 3.2747 no .
C16 H14C 3.1412 no .
C16 H15A 3.0307 no .
C16 H15B 3.0831 no .
C17 H1 2.45(6) no .
C17 H9B 3.3807 no .
C17 H11A 2.9101 no .
C17 H18A 3.0577 no .
C17 H18C 3.0444 no .
C17 H19B 3.1154 no .
C17 H19C 2.9727 no .
C18 H17A 3.0460 no .
C18 H17C 3.0663 no .
C18 H19A 3.2292 no .
C18 H19C 3.2249 no .
C18 H20B 2.4571 no .
C18 H22B 3.2116 no .
C19 H9A 2.9993 no .
C19 H9B 2.6873 no .
C19 H17A 2.9903 no .
C19 H17B 3.0609 no .
C19 H18B 3.2942 no .
C19 H18C 3.1290 no .
C19 H22A 3.5660 no .
C19 H22B 3.0181 no .
C20 H18A 3.1452 no .
C20 H18B 2.7075 no .
C20 H21A 3.1733 no .
C20 H21C 3.1734 no .
C20 H22B 3.2211 no .
C20 H22C 3.1356 no .
C21 H8B 2.7989 no .
C21 H9A 3.4214 no .
C21 H15B 2.7640 no .
C21 H20A 3.1732 no .
C21 H20C 3.1730 no .
C21 H22A 3.1493 no .
C21 H22C 3.1410 no .
C22 H9A 2.7931 no .
C22 H18B 3.1776 no .
C22 H19A 2.9277 no .
C22 H20A 3.1226 no .
C22 H20B 3.2323 no .
C22 H21B 3.1931 no .
C22 H21C 3.0973 no .
C23 H25 3.2936 no .
C23 H27 3.2760 no .
C23 H30 3.3178 no .
C24 H26 3.2687 no .
C24 H28 3.2717 no .
C24 H30 3.5180 no .
C25 H27 3.2351 no .
C26 H24 3.2641 no .
C26 H28 3.2630 no .
C27 H25 3.2384 no .
C28 H24 3.2667 no .
C28 H26 3.2659 no .
C29 H24 3.2559 no .
C29 H31 3.2741 no .
C29 H33 3.2771 no .
C29 H36 3.0617 no .
C30 H24 3.4670 no .
C30 H32 3.2515 no .
C30 H34 3.2488 no .
C30 H36 3.0042 no .
C31 H33 3.2314 no .
C32 H30 3.2445 no .
C32 H34 3.2443 no .
C33 H31 3.2323 no .
C34 H30 3.2494 no .
C34 H32 3.2497 no .
C35 H28 3.1966 no .
C35 H37 3.2558 no .
C35 H39 3.2810 no .
C36 H30 3.5402 no .
C36 H38 3.2456 no .
C36 H40 3.2484 no .
C37 H39 3.2165 no .
C38 H36 3.2296 no .
C38 H40 3.2721 no .
C39 H37 3.2230 no .
C40 H20C 3.4199 no .
C40 H28 3.2723 no .
C40 H36 3.2501 no .
C40 H38 3.2747 no .
H1 H9B 2.8771 no .
H1 H11A 2.3094 no .
H1 H11B 3.4246 no .
H1 H12A 3.5618 no .
H1 H12B 3.3474 no .
H1 H12C 2.2336 no .
H1 H17A 3.4077 no .
H1 H17B 2.1413 no .
H1 H17C 2.2705 no .
H8A H9A 2.4362 no .
H8A H9B 2.2728 no .
H8A H11B 2.6528 no .
H8A H13B 2.7142 no .
H8A H16A 2.6363 no .
H8A H16C 2.9255 no .
H8B H9A 2.2720 no .
H8B H9B 2.8414 no .
H8B H15B 2.7890 no .
H8B H16A 2.3522 no .
H8B H16C 3.3349 no .
H8B H21A 2.9639 no .
H8B H21B 2.1075 no .
H9A H11B 3.5993 no .
H9A H19A 2.8838 no .
H9A H19B 2.6595 no .
H9A H21B 2.9783 no .
H9A H22A 2.2509 no .
H9A H22B 3.1119 no .
H9B H11A 2.4492 no .
H9B H11B 2.2138 no .
H9B H11C 3.5629 no .
H9B H17B 2.9364 no .
H9B H19A 3.0980 no .
H9B H19B 2.0807 no .
H9B H19C 3.5114 no .
H11A H12A 3.3685 no .
H11A H12C 2.9759 no .
H11A H17A 3.5176 no .
H11A H17B 1.9662 no .
H11A H17C 3.3380 no .
H11A H19B 3.3495 no .
H11B H13A 3.2761 no .
H11B H13B 2.9743 no .
H11B H17B 3.3544 no .
H11B H19B 3.4337 no .
H11C H12A 2.9534 no .
H11C H12C 3.3694 no .
H11C H13A 2.7839 no .
H11C H13B 3.3089 no .
H11C H17B 3.4678 no .
H12A H13A 2.9531 no .
H12A H13C 3.3255 no .
H12A H14B 3.5048 no .
H12B H13A 3.5006 no .
H12B H13C 3.0856 no .
H12B H14A 2.6133 no .
H12B H14B 2.3040 no .
H12C H17B 3.5662 no .
H13A H14B 3.5391 no .
H13A H16C 3.5689 no .
H13B H14B 3.5807 no .
H13B H16A 3.4557 no .
H13B H16C 2.2988 no .
H13C H14B 2.1830 no .
H13C H14C 3.4139 no .
H13C H16C 2.3589 no .
H14A H15A 3.3153 no .
H14A H15C 2.9353 no .
H14A H34 3.5981 no .
H14B H16B 3.5170 no .
H14B H16C 3.1525 no .
H14C H15A 2.8927 no .
H14C H15C 3.3334 no .
H14C H16B 2.9698 no .
H14C H16C 3.3851 no .
H15A H16A 3.3093 no .
H15A H16B 2.7922 no .
H15A H21A 3.5799 no .
H15B H16A 2.9421 no .
H15B H16B 3.2555 no .
H15B H21A 2.0747 no .
H15B H21B 2.6314 no .
H15B H21C 3.3836 no .
H15C H21A 2.8521 no .
H15C H34 2.7204 no .
H17A H18A 3.2822 no .
H17A H18C 2.8537 no .
H17A H19B 3.3045 no .
H17A H19C 2.7249 no .
H17B H19B 2.9475 no .
H17B H19C 3.2023 no .
H17C H18A 2.8890 no .
H17C H18C 3.2921 no .
H18A H20B 2.3177 no .
H18A H20C 3.3898 no .
H18A H40 3.5082 no .
H18B H19A 3.1642 no .
H18B H19C 3.5732 no .
H18B H20A 3.2433 no .
H18B H20B 1.8935 no .
H18B H20C 3.3838 no .
H18B H22B 2.5313 no .
H18C H19A 3.3470 no .
H18C H19C 2.9869 no .
H18C H20B 3.3047 no .
H19A H22A 2.8544 no .
H19A H22B 2.2698 no .
H20A H21A 3.4062 no .
H20A H21C 3.0069 no .
H20A H22B 3.3938 no .
H20A H22C 2.9116 no .
H20B H22B 3.1160 no .
H20B H22C 3.4276 no .
H20B H40 3.5206 no .
H20C H21A 3.0066 no .
H20C H21C 3.4061 no .
H20C H40 3.2365 no .
H21B H22A 3.0265 no .
H21B H22C 3.4344 no .
H21C H22A 3.3125 no .
H21C H22C 2.9176 no .
H24 H25 2.3550 no .
H24 H30 3.3567 no .
H25 H26 2.3440 no .
H26 H27 2.2891 no .
H27 H28 2.3514 no .
H28 H40 3.0432 no .
H30 H31 2.3240 no .
H30 H36 2.8353 no .
H31 H32 2.3236 no .
H32 H33 2.3229 no .
H33 H34 2.3196 no .
H36 H37 2.3038 no .
H37 H38 2.3067 no .
H38 H39 2.3517 no .
H39 H40 2.3133 no .
O1 H11A 3.3683 no 2_457
O1 H14B 3.5467 no 2_557
O1 H14C 2.8859 no 2_557
O1 H17A 2.9738 no 2_457
O1 H17B 2.7845 no 2_457
O1 H17C 3.5253 no 2_457
O2 H18B 2.7677 no 2_447
O2 H20A 3.2928 no 2_447
O2 H20B 3.1076 no 2_447
O2 H22B 2.8918 no 2_447
O2 H22C 3.1485 no 2_447
O3 H32 3.4756 no 1_655
O3 H33 2.9386 no 1_655
O4 H11A 3.0104 no 2_457
O4 H11C 3.3298 no 2_457
O4 H12A 3.5350 no 2_457
O4 H12C 3.2387 no 2_457
O4 H17B 2.9281 no 2_457
O4 H17C 3.4870 no 2_457
O5 H18B 3.0133 no 2_447
O5 H20A 2.9497 no 2_447
O5 H20B 3.0152 no 2_447
O5 H22B 2.9909 no 2_447
O5 H22C 2.9726 no 2_447
O6 H12B 3.2315 no 2_557
O6 H13C 2.9593 no 2_557
O6 H14B 2.4893 no 2_557
O6 H14C 3.4623 no 2_557
C1 H14C 3.5766 no 2_557
C6 H14B 3.2942 no 2_557
C11 H24 3.1034 no 2_557
C11 H37 3.3046 no 4_555
C12 H14A 3.5214 no 2_557
C12 H14C 3.4928 no 2_557
C12 H17A 3.2429 no 2_457
C12 H17C 3.2148 no 2_457
C13 H27 3.3527 no 2_457
C13 H38 3.5631 no 4_555
C14 H12C 3.1644 no 2_457
C14 H17A 3.4217 no 1_455
C15 H18C 3.3707 no 1_455
C15 H19C 3.3747 no 1_455
C15 H20A 3.4152 no 2_447
C16 H19C 3.2825 no 1_455
C16 H31 3.1619 no 4_455
C16 H38 3.5094 no 2_447
C17 H12A 3.5263 no 2_557
C17 H12B 3.0656 no 2_557
C17 H14C 3.4351 no 1_655
C18 H15A 3.4203 no 1_655
C18 H20A 3.4138 no 2_547
C18 H21C 3.4893 no 2_547
C18 H33 3.4595 no 1_655
C19 H15A 3.3578 no 1_655
C19 H16B 3.2675 no 1_655
C19 H30 3.3525 no 4_555
C19 H31 3.2033 no 4_555
C19 H37 3.5075 no 2_547
C20 H18C 3.5452 no 2_447
C21 H26 3.5508 no 4_555
C21 H39 3.0455 no 2_447
C22 H36 3.2160 no 2_547
C24 H11C 3.5240 no 2_457
C24 H22A 3.5897 no 4_554
C25 H16C 3.5988 no 2_557
C25 H22A 3.0045 no 4_554
C25 H36 3.5986 no 3_556
C26 H13C 3.5064 no 2_557
C26 H16C 3.1696 no 2_557
C26 H21B 3.1675 no 4_554
C26 H22A 3.1435 no 4_554
C27 H8B 3.1643 no 4_554
C27 H9A 3.5312 no 4_554
C27 H13A 3.4930 no 2_557
C27 H13B 3.4405 no 2_557
C27 H13C 3.1938 no 2_557
C27 H21B 3.1024 no 4_554
C27 H39 3.4131 no 3_656
C28 H8A 3.2823 no 4_554
C28 H8B 3.4497 no 4_554
C28 H9A 3.5109 no 4_554
C28 H13C 3.5704 no 2_557
C29 H11C 3.4961 no 2_457
C29 H22C 3.2735 no 2_447
C30 H19B 3.3191 no 4_554
C30 H25 3.2971 no 3_546
C30 H37 3.2602 no 3_556
C31 H13A 3.5918 no 2_457
C31 H16B 3.4108 no 4_454
C31 H19B 3.4449 no 4_554
C31 H25 3.0419 no 3_546
C31 H26 3.5125 no 3_546
C31 H37 3.2371 no 3_556
C31 H38 3.1061 no 3_556
C32 H13A 3.0855 no 2_457
C32 H26 3.2839 no 3_546
C33 H12A 3.0377 no 2_457
C33 H13A 3.4726 no 2_457
C33 H22C 3.3095 no 2_447
C34 H11C 3.5596 no 2_457
C34 H12A 3.3352 no 2_457
C34 H22C 2.9779 no 2_447
C36 H11B 3.0533 no 4_554
C36 H22A 3.4404 no 2_447
C36 H22B 3.0899 no 2_447
C36 H22C 3.4780 no 2_447
C37 H11B 3.0463 no 4_554
C37 H11C 3.3191 no 4_554
C37 H13A 3.5591 no 4_554
C37 H13B 3.3692 no 4_554
C37 H19A 2.8613 no 2_447
C37 H22B 3.2959 no 2_447
C37 H31 3.5833 no 3_546
C38 H13A 3.2549 no 4_554
C38 H13B 3.0629 no 4_554
C38 H19A 3.1154 no 2_447
C38 H19C 3.5549 no 2_447
C38 H27 3.2476 no 3_646
C38 H31 3.3065 no 3_546
C39 H13B 3.3268 no 4_554
C39 H15B 3.5885 no 2_547
C39 H21B 3.5424 no 2_547
C39 H27 3.1740 no 3_646
H8A C28 3.2823 no 4_555
H8A H28 2.9841 no 4_555
H8B C27 3.1643 no 4_555
H8B C28 3.4497 no 4_555
H8B H27 2.9267 no 4_555
H8B H28 3.4345 no 4_555
H9A C27 3.5312 no 4_555
H9A C28 3.5109 no 4_555
H9A H30 3.3673 no 4_555
H9B H30 3.3533 no 4_555
H11A O1 3.3683 no 2_557
H11A O4 3.0104 no 2_557
H11A H24 3.0057 no 2_557
H11B C36 3.0533 no 4_555
H11B C37 3.0463 no 4_555
H11B H24 3.2269 no 2_557
H11B H36 2.9352 no 4_555
H11B H37 2.9191 no 4_555
H11C O4 3.3298 no 2_557
H11C C24 3.5240 no 2_557
H11C C29 3.4961 no 2_557
H11C C34 3.5596 no 2_557
H11C C37 3.3191 no 4_555
H11C H24 2.5878 no 2_557
H11C H37 2.8006 no 4_555
H12A O4 3.5350 no 2_557
H12A C17 3.5263 no 2_457
H12A C33 3.0377 no 2_557
H12A C34 3.3352 no 2_557
H12A H14A 3.3976 no 2_557
H12A H14C 3.4979 no 2_557
H12A H17A 3.0661 no 2_457
H12A H17C 3.0718 no 2_457
H12A H33 2.7578 no 2_557
H12A H34 3.2944 no 2_557
H12B O6 3.2315 no 2_457
H12B C17 3.0656 no 2_457
H12B H17A 2.8817 no 2_457
H12B H17B 3.3084 no 2_457
H12B H17C 2.5459 no 2_457
H12C O4 3.2387 no 2_557
H12C C14 3.1644 no 2_557
H12C H14A 2.7757 no 2_557
H12C H14B 3.4296 no 2_557
H12C H14C 2.8142 no 2_557
H12C H17A 3.2431 no 2_457
H13A C27 3.4930 no 2_457
H13A C31 3.5918 no 2_557
H13A C32 3.0855 no 2_557
H13A C33 3.4726 no 2_557
H13A C37 3.5591 no 4_555
H13A C38 3.2549 no 4_555
H13A H27 3.1262 no 2_457
H13A H32 2.9911 no 2_557
H13A H37 3.5243 no 4_555
H13A H38 2.9920 no 4_555
H13B C27 3.4405 no 2_457
H13B C37 3.3692 no 4_555
H13B C38 3.0629 no 4_555
H13B C39 3.3268 no 4_555
H13B H26 3.5131 no 2_457
H13B H27 3.1237 no 2_457
H13B H38 3.2198 no 4_555
H13C O6 2.9593 no 2_457
H13C C26 3.5064 no 2_457
H13C C27 3.1938 no 2_457
H13C C28 3.5704 no 2_457
H13C H27 3.2438 no 2_457
H14A C12 3.5214 no 2_457
H14A H12A 3.3976 no 2_457
H14A H12C 2.7757 no 2_457
H14B O1 3.5467 no 2_457
H14B O6 2.4893 no 2_457
H14B C6 3.2942 no 2_457
H14B H12C 3.4296 no 2_457
H14B H17C 3.4645 no 2_457
H14C O1 2.8859 no 2_457
H14C O6 3.4623 no 2_457
H14C C1 3.5766 no 2_457
H14C C12 3.4928 no 2_457
H14C C17 3.4351 no 1_455
H14C H12A 3.4979 no 2_457
H14C H12C 2.8142 no 2_457
H14C H17A 2.5030 no 1_455
H14C H19C 3.5940 no 1_455
H15A C18 3.4203 no 1_455
H15A C19 3.3578 no 1_455
H15A H17A 3.1351 no 1_455
H15A H18C 2.5448 no 1_455
H15A H19C 2.5263 no 1_455
H15A H20A 3.2476 no 2_447
H15B C39 3.5885 no 2_447
H15B H20A 3.2757 no 2_447
H15B H39 3.0070 no 2_447
H15C H18C 3.4267 no 1_455
H15C H20A 3.1497 no 2_447
H16A H27 2.9618 no 4_555
H16A H28 3.2995 no 4_555
H16A H31 3.0983 no 4_455
H16A H32 3.4074 no 4_455
H16A H38 2.9205 no 2_447
H16B C19 3.2675 no 1_455
H16B C31 3.4108 no 4_455
H16B H19B 3.3881 no 1_455
H16B H19C 2.3935 no 1_455
H16B H25 3.4186 no 2_457
H16B H31 2.5305 no 4_455
H16B H38 3.1966 no 2_447
H16C C25 3.5988 no 2_457
H16C C26 3.1696 no 2_457
H16C H26 2.9492 no 2_457
H16C H31 3.3991 no 4_455
H17A O1 2.9738 no 2_557
H17A C12 3.2429 no 2_557
H17A C14 3.4217 no 1_655
H17A H12A 3.0661 no 2_557
H17A H12B 2.8817 no 2_557
H17A H12C 3.2431 no 2_557
H17A H14C 2.5030 no 1_655
H17A H15A 3.1351 no 1_655
H17B O1 2.7845 no 2_557
H17B O4 2.9281 no 2_557
H17B H12B 3.3084 no 2_557
H17C O1 3.5253 no 2_557
H17C O4 3.4870 no 2_557
H17C C12 3.2148 no 2_557
H17C H12A 3.0718 no 2_557
H17C H12B 2.5459 no 2_557
H17C H14B 3.4645 no 2_557
H18A H21C 3.1122 no 2_547
H18A H33 2.8728 no 1_655
H18B O2 2.7677 no 2_547
H18B O5 3.0133 no 2_547
H18B H20A 3.2732 no 2_547
H18B H20C 3.3457 no 2_547
H18B H21A 3.3675 no 2_547
H18B H21C 3.2952 no 2_547
H18C C15 3.3707 no 1_655
H18C C20 3.5452 no 2_547
H18C H15A 2.5448 no 1_655
H18C H15C 3.4267 no 1_655
H18C H20A 2.7463 no 2_547
H18C H20C 3.5275 no 2_547
H18C H21C 3.4926 no 2_547
H18C H33 3.1431 no 1_655
H19A C37 2.8613 no 2_547
H19A C38 3.1154 no 2_547
H19A H30 3.2906 no 4_555
H19A H31 3.2443 no 4_555
H19A H37 2.6947 no 2_547
H19A H38 3.1504 no 2_547
H19B C30 3.3191 no 4_555
H19B C31 3.4449 no 4_555
H19B H16B 3.3881 no 1_655
H19B H25 3.5494 no 2_557
H19B H30 2.6139 no 4_555
H19B H31 2.8814 no 4_555
H19C C15 3.3747 no 1_655
H19C C16 3.2825 no 1_655
H19C C38 3.5549 no 2_547
H19C H14C 3.5940 no 1_655
H19C H15A 2.5263 no 1_655
H19C H16B 2.3935 no 1_655
H19C H31 2.9542 no 4_555
H19C H38 3.2316 no 2_547
H20A O2 3.2928 no 2_547
H20A O5 2.9497 no 2_547
H20A C15 3.4152 no 2_547
H20A C18 3.4138 no 2_447
H20A H15A 3.2476 no 2_547
H20A H15B 3.2757 no 2_547
H20A H15C 3.1497 no 2_547
H20A H18B 3.2732 no 2_447
H20A H18C 2.7463 no 2_447
H20B O2 3.1076 no 2_547
H20B O5 3.0152 no 2_547
H20B H21A 3.1057 no 2_547
H20B H21C 3.3943 no 2_547
H20C H18B 3.3457 no 2_447
H20C H18C 3.5275 no 2_447
H21A H18B 3.3675 no 2_447
H21A H20B 3.1057 no 2_447
H21A H39 3.1384 no 2_447
H21B C26 3.1675 no 4_555
H21B C27 3.1024 no 4_555
H21B C39 3.5424 no 2_447
H21B H26 2.9583 no 4_555
H21B H27 2.8263 no 4_555
H21B H39 2.5944 no 2_447
H21C C18 3.4893 no 2_447
H21C H18A 3.1122 no 2_447
H21C H18B 3.2952 no 2_447
H21C H18C 3.4926 no 2_447
H21C H20B 3.3943 no 2_447
H21C H26 3.2907 no 4_555
H21C H33 3.3892 no 2_547
H21C H39 2.9105 no 2_447
H22A C24 3.5897 no 4_555
H22A C25 3.0045 no 4_555
H22A C26 3.1435 no 4_555
H22A C36 3.4404 no 2_547
H22A H25 3.0664 no 4_555
H22A H26 3.2950 no 4_555
H22A H36 3.0101 no 2_547
H22A H37 3.3524 no 2_547
H22B O2 2.8918 no 2_547
H22B O5 2.9909 no 2_547
H22B C36 3.0899 no 2_547
H22B C37 3.2959 no 2_547
H22B H36 3.0504 no 2_547
H22B H37 3.3984 no 2_547
H22C O2 3.1485 no 2_547
H22C O5 2.9726 no 2_547
H22C C29 3.2735 no 2_547
H22C C33 3.3095 no 2_547
H22C C34 2.9779 no 2_547
H22C C36 3.4780 no 2_547
H22C H34 3.1190 no 2_547
H22C H36 3.0398 no 2_547
H24 C11 3.1034 no 2_457
H24 H11A 3.0057 no 2_457
H24 H11B 3.2269 no 2_457
H24 H11C 2.5878 no 2_457
H24 H37 3.2044 no 3_556
H25 C30 3.2971 no 3_556
H25 C31 3.0419 no 3_556
H25 H16B 3.4186 no 2_557
H25 H19B 3.5494 no 2_457
H25 H22A 3.0664 no 4_554
H25 H30 3.3452 no 3_556
H25 H31 2.9313 no 3_556
H25 H36 2.9479 no 3_556
H26 C21 3.5508 no 4_554
H26 C31 3.5125 no 3_556
H26 C32 3.2839 no 3_556
H26 H13B 3.5131 no 2_557
H26 H16C 2.9492 no 2_557
H26 H21B 2.9583 no 4_554
H26 H21C 3.2907 no 4_554
H26 H22A 3.2950 no 4_554
H26 H31 3.5127 no 3_556
H26 H32 3.0955 no 3_556
H26 H39 3.0784 no 3_656
H27 C13 3.3527 no 2_557
H27 C38 3.2476 no 3_656
H27 C39 3.1740 no 3_656
H27 H8B 2.9267 no 4_554
H27 H13A 3.1262 no 2_557
H27 H13B 3.1237 no 2_557
H27 H13C 3.2438 no 2_557
H27 H16A 2.9618 no 4_554
H27 H21B 2.8263 no 4_554
H27 H38 2.8183 no 3_656
H27 H39 2.6630 no 3_656
H28 H8A 2.9841 no 4_554
H28 H8B 3.4345 no 4_554
H28 H16A 3.2995 no 4_554
H28 H32 3.2450 no 1_655
H30 C19 3.3525 no 4_554
H30 H9A 3.3673 no 4_554
H30 H9B 3.3533 no 4_554
H30 H19A 3.2906 no 4_554
H30 H19B 2.6139 no 4_554
H30 H25 3.3452 no 3_546
H30 H37 3.1518 no 3_556
H31 C16 3.1619 no 4_454
H31 C19 3.2033 no 4_554
H31 C37 3.5833 no 3_556
H31 C38 3.3065 no 3_556
H31 H16A 3.0983 no 4_454
H31 H16B 2.5305 no 4_454
H31 H16C 3.3991 no 4_454
H31 H19A 3.2443 no 4_554
H31 H19B 2.8814 no 4_554
H31 H19C 2.9542 no 4_554
H31 H25 2.9313 no 3_546
H31 H26 3.5127 no 3_546
H31 H37 3.0990 no 3_556
H31 H38 2.5459 no 3_556
H32 O3 3.4756 no 1_455
H32 H13A 2.9911 no 2_457
H32 H16A 3.4074 no 4_454
H32 H26 3.0955 no 3_546
H32 H28 3.2450 no 1_455
H32 H38 3.5214 no 3_556
H33 O3 2.9386 no 1_455
H33 C18 3.4595 no 1_455
H33 H12A 2.7578 no 2_457
H33 H18A 2.8728 no 1_455
H33 H18C 3.1431 no 1_455
H33 H21C 3.3892 no 2_447
H34 H12A 3.2944 no 2_457
H34 H22C 3.1190 no 2_447
H36 C22 3.2160 no 2_447
H36 C25 3.5986 no 3_546
H36 H11B 2.9352 no 4_554
H36 H22A 3.0101 no 2_447
H36 H22B 3.0504 no 2_447
H36 H22C 3.0398 no 2_447
H36 H25 2.9479 no 3_546
H37 C11 3.3046 no 4_554
H37 C19 3.5075 no 2_447
H37 C30 3.2602 no 3_546
H37 C31 3.2371 no 3_546
H37 H11B 2.9191 no 4_554
H37 H11C 2.8006 no 4_554
H37 H13A 3.5243 no 4_554
H37 H19A 2.6947 no 2_447
H37 H22A 3.3524 no 2_447
H37 H22B 3.3984 no 2_447
H37 H24 3.2044 no 3_546
H37 H30 3.1518 no 3_546
H37 H31 3.0990 no 3_546
H38 C13 3.5631 no 4_554
H38 C16 3.5094 no 2_547
H38 C31 3.1061 no 3_546
H38 H13A 2.9920 no 4_554
H38 H13B 3.2198 no 4_554
H38 H16A 2.9205 no 2_547
H38 H16B 3.1966 no 2_547
H38 H19A 3.1504 no 2_447
H38 H19C 3.2316 no 2_447
H38 H27 2.8183 no 3_646
H38 H31 2.5459 no 3_546
H38 H32 3.5214 no 3_546
H39 C21 3.0455 no 2_547
H39 C27 3.4131 no 3_646
H39 H15B 3.0070 no 2_547
H39 H21A 3.1384 no 2_547
H39 H21B 2.5944 no 2_547
H39 H21C 2.9105 no 2_547
H39 H26 3.0784 no 3_646
H39 H27 2.6630 no 3_646

loop_
_geom_torsion_atom_site_label_1
_geom_torsion_atom_site_label_2
_geom_torsion_atom_site_label_3
_geom_torsion_atom_site_label_4
_geom_torsion
_geom_torsion_publ_flag
Fe1 Sn1 C23 C24 -84.4(4) no
Fe1 Sn1 C23 C28 93.2(4) no
C23 Sn1 Fe1 C1 38.93(19) no
C23 Sn1 Fe1 C2 -167.86(18) no
C23 Sn1 Fe1 C3 -61.23(19) no
C23 Sn1 Fe1 C4 74.52(19) no
C23 Sn1 Fe1 C5 172.82(18) no
C23 Sn1 Fe1 C6 -23.73(19) no
Fe1 Sn1 C29 C30 171.4(3) no
Fe1 Sn1 C29 C34 -11.9(5) no
C29 Sn1 Fe1 C1 -80.95(19) no
C29 Sn1 Fe1 C2 72.26(19) no
C29 Sn1 Fe1 C3 178.89(19) no
C29 Sn1 Fe1 C4 -45.36(19) no
C29 Sn1 Fe1 C5 52.94(19) no
C29 Sn1 Fe1 C6 -143.61(19) no
Fe1 Sn1 C35 C36 132.8(3) no
Fe1 Sn1 C35 C40 -41.4(4) no
C35 Sn1 Fe1 C1 159.61(17) no
C35 Sn1 Fe1 C2 -47.18(17) no
C35 Sn1 Fe1 C3 59.45(17) no
C35 Sn1 Fe1 C4 -164.80(17) no
C35 Sn1 Fe1 C5 -66.50(17) no
C35 Sn1 Fe1 C6 96.95(17) no
C23 Sn1 C29 C30 46.9(5) no
C23 Sn1 C29 C34 -136.4(4) no
C29 Sn1 C23 C24 40.3(4) no
C29 Sn1 C23 C28 -142.1(4) no
C23 Sn1 C35 C36 -103.1(4) no
C23 Sn1 C35 C40 82.7(4) no
C35 Sn1 C23 C24 153.3(4) no
C35 Sn1 C23 C28 -29.2(4) no
C29 Sn1 C35 C36 9.0(4) no
C29 Sn1 C35 C40 -165.2(3) no
C35 Sn1 C29 C30 -66.9(4) no
C35 Sn1 C29 C34 109.8(4) no
Sn1 Fe1 C1 O4 89.5(7) no
Sn1 Fe1 C1 C4 92.7(6) no
Sn1 Fe1 C1 C6 -87.2(2) no
Sn1 Fe1 C2 O5 -83.6(14) no
Sn1 Fe1 C2 C5 -87.7(9) no
Sn1 Fe1 C3 O6 91.7(4) no
Sn1 Fe1 C3 C6 89.9(3) no
Sn1 Fe1 C4 O1 -81.0(6) no
Sn1 Fe1 C4 C1 -83.4(6) no
Sn1 Fe1 C5 O2 84.4(19) no
Sn1 Fe1 C5 C2 88.8(17) no
Sn1 Fe1 C6 O3 -89.1(8) no
Sn1 Fe1 C6 C1 84.5(3) no
Sn1 Fe1 C6 C3 -85.5(7) no
P1 Fe1 C1 O4 -92.7(7) no
P1 Fe1 C1 C4 -89.5(6) no
P1 Fe1 C1 C6 90.6(2) no
C1 Fe1 P1 C7 66.6(4) no
C1 Fe1 P1 C10 -155.2(4) no
P1 Fe1 C2 O5 99.3(14) no
P1 Fe1 C2 C5 95.1(9) no
C2 Fe1 P1 C7 -87.5(4) no
C2 Fe1 P1 C10 50.8(4) no
P1 Fe1 C3 O6 -89.9(4) no
P1 Fe1 C3 C6 -91.7(3) no
C3 Fe1 P1 C7 166.6(3) no
C3 Fe1 P1 C10 -55.2(3) no
P1 Fe1 C4 O1 98.5(6) no
P1 Fe1 C4 C1 96.0(6) no
C4 Fe1 P1 C7 30.7(4) no
C4 Fe1 P1 C10 169.0(4) no
P1 Fe1 C5 O2 -92.6(19) no
P1 Fe1 C5 C2 -88.2(17) no
C5 Fe1 P1 C7 -68.2(6) no
C5 Fe1 P1 C10 70.1(6) no
P1 Fe1 C6 O3 88.1(8) no
P1 Fe1 C6 C1 -98.3(3) no
P1 Fe1 C6 C3 91.6(7) no
C6 Fe1 P1 C7 129.2(6) no
C6 Fe1 P1 C10 -92.6(6) no
C1 Fe1 C2 O5 -26(2) no
C1 Fe1 C2 C5 -30.5(16) no
C2 Fe1 C1 O4 32.8(14) no
C2 Fe1 C1 C4 36.0(14) no
C2 Fe1 C1 C6 -143.9(8) no
C1 Fe1 C3 O6 10.6(6) no
C1 Fe1 C3 C6 8.9(6) no
C3 Fe1 C1 O4 170.6(6) no
C3 Fe1 C1 C4 173.9(6) no
C3 Fe1 C1 C6 -6.1(4) no
C1 Fe1 C4 O1 2.5(7) no
C1 Fe1 C4 C1 0.0(7) no
C4 Fe1 C1 O4 -3.2(7) no
C4 Fe1 C1 C4 0.0(7) no
C4 Fe1 C1 C6 -179.9(11) no
C1 Fe1 C5 O2 154.8(15) no
C1 Fe1 C5 C2 159.2(14) no
C5 Fe1 C1 O4 20.2(13) no
C5 Fe1 C1 C4 23.5(12) no
C5 Fe1 C1 C6 -156.5(8) no
C1 Fe1 C6 O3 -173.7(12) no
C1 Fe1 C6 C1 0.0(5) no
C1 Fe1 C6 C3 -170.1(11) no
C6 Fe1 C1 O4 176.7(11) no
C6 Fe1 C1 C4 179.9(10) no
C6 Fe1 C1 C6 0.0(6) no
C2 Fe1 C3 O6 169.0(4) no
C2 Fe1 C3 C6 167.2(4) no
C3 Fe1 C2 O5 -163.0(13) no
C3 Fe1 C2 C5 -167.1(9) no
C2 Fe1 C4 O1 -157.2(6) no
C2 Fe1 C4 C1 -159.6(5) no
C4 Fe1 C2 O5 -4.0(16) no
C4 Fe1 C2 C5 -8.1(11) no
C2 Fe1 C6 O3 -23.3(15) no
C2 Fe1 C6 C1 150.3(7) no
C2 Fe1 C6 C3 -19.8(15) no
C6 Fe1 C2 O5 -150.8(14) no
C6 Fe1 C2 C5 -154.9(11) no
C3 Fe1 C4 O1 -6.0(11) no
C3 Fe1 C4 C1 -8.5(10) no
C4 Fe1 C3 O6 15.6(8) no
C4 Fe1 C3 C6 13.8(8) no
C3 Fe1 C5 O2 11(2) no
C3 Fe1 C5 C2 15(2) no
C5 Fe1 C3 O6 164.0(7) no
C5 Fe1 C3 C6 162.2(7) no
C3 Fe1 C6 O3 -3.6(4) no
C3 Fe1 C6 C1 170.1(11) no
C3 Fe1 C6 C3 0.0(4) no
C6 Fe1 C3 O6 1.8(9) no
C6 Fe1 C3 C6 0.0(9) no
C4 Fe1 C5 O2 168.3(18) no
C4 Fe1 C5 C2 172.7(17) no
C5 Fe1 C4 O1 -159.8(8) no
C5 Fe1 C4 C1 -162.3(8) no
C4 Fe1 C6 O3 -173.6(8) no
C4 Fe1 C6 C1 0.1(6) no
C4 Fe1 C6 C3 -170.0(8) no
C6 Fe1 C4 O1 2.4(9) no
C6 Fe1 C4 C1 -0.1(8) no
C5 Fe1 C6 O3 -44(2) no
C5 Fe1 C6 C1 129.8(19) no
C5 Fe1 C6 C3 -40(2) no
C6 Fe1 C5 O2 38(3) no
C6 Fe1 C5 C2 43(3) no
Fe1 P1 C7 Si1 -103.0(2) no
Fe1 P1 C7 Si2 21.0(4) no
Fe1 P1 C7 C8 140.87(18) no
Fe1 P1 C10 Si3 82.2(3) no
Fe1 P1 C10 Si4 -46.3(4) no
Fe1 P1 C10 C9 -164.30(14) no
C7 P1 C10 Si3 -130.3(3) no
C7 P1 C10 Si4 101.3(3) no
C7 P1 C10 C9 -16.8(3) no
C10 P1 C7 Si1 111.1(3) no
C10 P1 C7 Si2 -124.9(3) no
C10 P1 C7 C8 -5.1(3) no
C11 Si1 C7 P1 -70.5(4) no
C11 Si1 C7 Si2 159.0(3) no
C11 Si1 C7 C8 41.1(4) no
C12 Si1 C7 P1 51.1(4) no
C12 Si1 C7 Si2 -79.4(4) no
C12 Si1 C7 C8 162.7(3) no
C13 Si1 C7 P1 173.2(3) no
C13 Si1 C7 Si2 42.7(4) no
C13 Si1 C7 C8 -75.2(4) no
C14 Si2 C7 P1 -82.7(5) no
C14 Si2 C7 Si1 40.6(5) no
C14 Si2 C7 C8 159.8(5) no
C15 Si2 C7 P1 40.2(5) no
C15 Si2 C7 Si1 163.5(3) no
C15 Si2 C7 C8 -77.3(4) no
C16 Si2 C7 P1 154.7(4) no
C16 Si2 C7 Si1 -81.9(4) no
C16 Si2 C7 C8 37.3(4) no
C17 Si3 C10 P1 24.1(4) no
C17 Si3 C10 Si4 157.7(3) no
C17 Si3 C10 C9 -85.3(4) no
C18 Si3 C10 P1 -100.1(5) no
C18 Si3 C10 Si4 33.4(5) no
C18 Si3 C10 C9 150.4(5) no
C19 Si3 C10 P1 136.0(4) no
C19 Si3 C10 Si4 -90.4(4) no
C19 Si3 C10 C9 26.6(5) no
C20 Si4 C10 P1 69.4(4) no
C20 Si4 C10 Si3 -60.5(4) no
C20 Si4 C10 C9 -176.7(3) no
C21 Si4 C10 P1 -54.7(4) no
C21 Si4 C10 Si3 175.4(3) no
C21 Si4 C10 C9 59.2(4) no
C22 Si4 C10 P1 -171.3(3) no
C22 Si4 C10 Si3 58.8(3) no
C22 Si4 C10 C9 -57.4(4) no
O4 O1 C1 O4 -0.0(4) no
O4 O1 C1 C4 -1.0(8) no
O4 O1 C1 C6 176.1(11) no
C1 O1 O4 C1 0.0(6) no
C1 O1 O4 C4 1.0(8) no
O4 O1 C4 Fe1 175.2(12) no
O4 O1 C4 O4 0.0(6) no
O4 O1 C4 C1 178.5(13) no
C4 O1 O4 C1 -1.0(8) no
C4 O1 O4 C4 0.0(7) no
C1 O1 C4 Fe1 -3.3(11) no
C1 O1 C4 O4 -178.5(15) no
C1 O1 C4 C1 0.0(10) no
C4 O1 C1 O4 1.0(10) no
C4 O1 C1 C4 0.0(7) no
C4 O1 C1 C6 177.1(19) no
O5 O2 C2 O5 -0.0(13) no
O5 O2 C2 C5 -2.3(19) no
C2 O2 O5 C2 -0.0(5) no
C2 O2 O5 C5 1.1(9) no
O5 O2 C5 Fe1 -178(3) no
O5 O2 C5 O5 0.0(16) no
O5 O2 C5 C2 177(3) no
C5 O2 O5 C2 -1.1(12) no
C5 O2 O5 C5 0.0(9) no
C2 O2 C5 Fe1 5.2(13) no
C2 O2 C5 O5 -177(3) no
C2 O2 C5 C2 0.0(11) no
C5 O2 C2 O5 2(2) no
C5 O2 C2 C5 0.0(18) no
O6 O3 C3 O6 0.0(5) no
O6 O3 C3 C6 -2.7(8) no
C3 O3 O6 C3 0.0(4) no
C3 O3 O6 C6 2.4(7) no
O6 O3 C6 Fe1 -177.9(16) no
O6 O3 C6 O6 0.0(8) no
O6 O3 C6 C3 175.9(16) no
C6 O3 O6 C3 -2.4(9) no
C6 O3 O6 C6 0.0(8) no
C3 O3 C6 Fe1 6.2(8) no
C3 O3 C6 O6 -175.9(15) no
C3 O3 C6 C3 -0.0(7) no
C6 O3 C3 O6 2.7(10) no
C6 O3 C3 C6 -0.0(9) no
O1 O4 C1 Fe1 -176.4(13) no
O1 O4 C1 O1 0.0(5) no
O1 O4 C1 C4 178.4(14) no
O1 O4 C4 O1 0.0(4) no
O1 O4 C4 C1 -1.1(9) no
C1 O4 C4 O1 1.1(11) no
C1 O4 C4 C1 -0.0(7) no
C4 O4 C1 Fe1 5.2(13) no
C4 O4 C1 O1 -178.4(17) no
C4 O4 C1 C4 -0.0(12) no
O2 O5 C2 Fe1 173.3(18) no
O2 O5 C2 O2 -0.0(9) no
O2 O5 C2 C5 177.6(19) no
O2 O5 C5 O2 -0.0(9) no
O2 O5 C5 C2 -2(2) no
C2 O5 C5 O2 2(2) no
C2 O5 C5 C2 -0.0(10) no
C5 O5 C2 Fe1 -4(2) no
C5 O5 C2 O2 -178(3) no
C5 O5 C2 C5 0.0(19) no
O3 O6 C3 Fe1 174.3(8) no
O3 O6 C3 O3 0.0(4) no
O3 O6 C3 C6 176.5(10) no
O3 O6 C6 O3 0.0(3) no
O3 O6 C6 C1 -173.1(14) no
O3 O6 C6 C3 -2.3(9) no
C3 O6 C6 O3 2.3(9) no
C3 O6 C6 C1 -171(2) no
C3 O6 C6 C3 -0.0(4) no
C6 O6 C3 Fe1 -2.1(13) no
C6 O6 C3 O3 -176.5(14) no
C6 O6 C3 C6 -0.0(11) no
Fe1 C1 C4 Fe1 0.00(3) no
Fe1 C1 C4 O1 -176.6(10) no
Fe1 C1 C4 O4 -175.2(11) no
Fe1 C1 C6 Fe1 0.00(3) no
Fe1 C1 C6 O6 -179.2(18) no
Fe1 C1 C6 C3 15.2(17) no
O1 C1 C4 Fe1 176.6(11) no
O1 C1 C4 O1 0.0(5) no
O1 C1 C4 O4 1.4(15) no
O1 C1 C6 Fe1 -175.9(14) no
O1 C1 C6 O6 5(2) no
O1 C1 C6 C3 -160.7(17) no
O4 C1 C4 Fe1 175.2(12) no
O4 C1 C4 O1 -1.4(15) no
O4 C1 C4 O4 -0.0(5) no
C4 C1 C6 Fe1 -0.1(18) no
C4 C1 C6 O6 -179.3(17) no
C4 C1 C6 C3 15(3) no
C6 C1 C4 Fe1 0.1(16) no
C6 C1 C4 O1 -177(2) no
C6 C1 C4 O4 -175.1(14) no
Fe1 C2 C5 Fe1 -0.00(2) no
Fe1 C2 C5 O2 176.7(7) no
Fe1 C2 C5 O5 177.8(10) no
O2 C2 C5 Fe1 -176.7(8) no
O2 C2 C5 O2 0.0(4) no
O2 C2 C5 O5 1.1(10) no
O5 C2 C5 Fe1 -177.8(12) no
O5 C2 C5 O2 -1.1(11) no
O5 C2 C5 O5 0.0(6) no
Fe1 C3 C6 Fe1 -0.00(3) no
Fe1 C3 C6 O3 174.3(7) no
Fe1 C3 C6 O6 177.7(12) no
Fe1 C3 C6 C1 -13.2(14) no
O3 C3 C6 Fe1 -174.3(8) no
O3 C3 C6 O3 0.0(4) no
O3 C3 C6 O6 3.4(13) no
O3 C3 C6 C1 172.4(15) no
O6 C3 C6 Fe1 -177.7(13) no
O6 C3 C6 O3 -3.4(14) no
O6 C3 C6 O6 -0.0(6) no
O6 C3 C6 C1 169(3) no
P1 C7 C8 C9 28.0(5) no
Si1 C7 C8 C9 -86.2(4) no
Si2 C7 C8 C9 155.6(3) no
C7 C8 C9 C10 -44.2(6) no
C8 C9 C10 P1 36.1(5) no
C8 C9 C10 Si3 153.3(4) no
C8 C9 C10 Si4 -89.4(5) no
Sn1 C23 C24 C25 177.1(4) no
Sn1 C23 C28 C27 -177.3(3) no
C24 C23 C28 C27 0.4(8) no
C28 C23 C24 C25 -0.5(9) no
C23 C24 C25 C26 0.1(10) no
C24 C25 C26 C27 0.4(10) no
C25 C26 C27 C28 -0.6(10) no
C26 C27 C28 C23 0.2(9) no
Sn1 C29 C30 C31 177.5(4) no
Sn1 C29 C34 C33 -177.3(4) no
C30 C29 C34 C33 -0.5(9) no
C34 C29 C30 C31 0.6(10) no
C29 C30 C31 C32 -1.2(12) no
C30 C31 C32 C33 1.7(12) no
C31 C32 C33 C34 -1.6(12) no
C32 C33 C34 C29 1.0(11) no
Sn1 C35 C36 C37 -174.6(3) no
Sn1 C35 C40 C39 173.8(4) no
C36 C35 C40 C39 -0.7(9) no
C40 C35 C36 C37 -0.2(8) no
C35 C36 C37 C38 0.5(9) no
C36 C37 C38 C39 0.1(9) no
C37 C38 C39 C40 -1.1(10) no
C38 C39 C40 C35 1.4(10) no
